data_7018320
loop_
_publ_author_name
'Bhargava, Suresh'
'Kitadai, Kunihiko'
'Masashi, Takahashi'
'Drumm, Daniel W.'
'Russo, Salvy P.'
'Yam, Vivian Wing-Wah'
'Lee, Terence Kwok-Ming'
'Wagler, J\"org'
'Mirzadeh, Nedaossadat'

_publ_section_title
;
 Synthesis and structures of cyclic gold complexes containing diphosphine
 ligands and luminescent properties of the high nuclearity species.
;
_journal_issue 16
_journal_name_full 'Dalton transactions (Cambridge, England : 2003)'
_journal_page_first 4789
_journal_page_last 4798
_journal_paper_doi 10.1039/c2dt11722c
_journal_volume 41
_journal_year 2012
_chemical_formula_moiety 'C104 H80 Au8 Cl2 P8, 2(Cl O4), 2(C H Cl3)'
_chemical_formula_sum 'C106 H82 Au8 Cl10 O8 P8'
_chemical_formula_weight 3661.71
_chemical_name_systematic
;
?
;
_space_group_IT_number 2
_symmetry_cell_setting triclinic
_symmetry_space_group_name_Hall '-P 1'
_symmetry_space_group_name_H-M 'P -1'
_atom_sites_solution_hydrogens geom
_atom_sites_solution_primary direct
_atom_sites_solution_secondary difmap
_audit_creation_method SHELXL-97
_cell_angle_alpha 72.088(2)
_cell_angle_beta 73.716(2)
_cell_angle_gamma 82.431(2)
_cell_formula_units_Z 1
_cell_length_a 12.6200(11)
_cell_length_b 13.6183(11)
_cell_length_c 16.8190(14)
_cell_measurement_temperature 90(2)
_cell_volume 2636.8(4)
_computing_cell_refinement 'Bruker SMART'
_computing_data_collection 'Bruker SMART'
_computing_data_reduction 'Bruker SAINT'
_computing_molecular_graphics 'Bruker SHELXTL'
_computing_publication_material 'Bruker SHELXTL'
_computing_structure_refinement 'SHELXL-97 (Sheldrick, 1997)'
_computing_structure_solution 'SHELXS-97 (Sheldrick, 1990)'
_diffrn_ambient_temperature 90(2)
_diffrn_measured_fraction_theta_full 0.984
_diffrn_measured_fraction_theta_max 0.984
_diffrn_measurement_device_type 'CCD area detector'
_diffrn_measurement_method 'phi and omega scans'
_diffrn_radiation_monochromator graphite
_diffrn_radiation_source 'fine-focus sealed tube'
_diffrn_radiation_type MoK\a
_diffrn_radiation_wavelength 0.71073
_diffrn_reflns_av_R_equivalents 0.0395
_diffrn_reflns_av_sigmaI/netI 0.0828
_diffrn_reflns_limit_h_max 14
_diffrn_reflns_limit_h_min -16
_diffrn_reflns_limit_k_max 18
_diffrn_reflns_limit_k_min -17
_diffrn_reflns_limit_l_max 22
_diffrn_reflns_limit_l_min -21
_diffrn_reflns_number 19687
_diffrn_reflns_theta_full 28.34
_diffrn_reflns_theta_max 28.34
_diffrn_reflns_theta_min 1.57
_exptl_absorpt_coefficient_mu 11.513
_exptl_absorpt_correction_T_max 0.603
_exptl_absorpt_correction_T_min 0.423
_exptl_absorpt_correction_type empirical
_exptl_absorpt_process_details 'SADABS Sheldrick 1996'
_exptl_crystal_colour orange
_exptl_crystal_density_diffrn 2.306
_exptl_crystal_density_method 'not measured'
_exptl_crystal_description block
_exptl_crystal_F_000 1704
_exptl_crystal_size_max 0.16
_exptl_crystal_size_mid 0.063
_exptl_crystal_size_min 0.044
_refine_diff_density_max 4.114
_refine_diff_density_min -1.551
_refine_diff_density_rms 0.344
_refine_ls_extinction_method none
_refine_ls_goodness_of_fit_ref 1.023
_refine_ls_hydrogen_treatment constr
_refine_ls_matrix_type full
_refine_ls_number_parameters 631
_refine_ls_number_reflns 12955
_refine_ls_number_restraints 0
_refine_ls_restrained_S_all 1.023
_refine_ls_R_factor_all 0.0783
_refine_ls_R_factor_gt 0.0555
_refine_ls_shift/su_max 0.001
_refine_ls_shift/su_mean 0.000
_refine_ls_structure_factor_coef Fsqd
_refine_ls_weighting_details 'calc w=1/[\s^2^(Fo^2^)+(0.0628P)^2^+0.0000P] where P=(Fo^2^+2Fc^2^)/3'
_refine_ls_weighting_scheme calc
_refine_ls_wR_factor_gt 0.1194
_refine_ls_wR_factor_ref 0.1291
_reflns_number_gt 9932
_reflns_number_total 12955
_reflns_threshold_expression >2sigma(I)
_cod_data_source_file c2dt11722c.txt
_cod_data_source_block compound_1_6
_cod_depositor_comments
;
The following automatic conversions were performed:

'_symmetry_cell_setting' value 'Triclinic' changed to 'triclinic'
according to /home/saulius/struct/CIF-dictionaries/cif_core.dic
dictionary named 'cif_core.dic' version 2.4.1 from 2010-06-29.

Automatic conversion script
Id: cif_fix_values 1715 2011-07-08 13:25:40Z adriana 
;
_cod_original_sg_symbol_Hall -P1
_cod_original_sg_symbol_H-M P-1
_cod_database_code 7018320

loop_
_symmetry_equiv_pos_as_xyz
'x, y, z'
'-x, -y, -z'

loop_
_atom_site_label
_atom_site_type_symbol
_atom_site_fract_x
_atom_site_fract_y
_atom_site_fract_z
_atom_site_U_iso_or_equiv
_atom_site_adp_type
_atom_site_occupancy
_atom_site_symmetry_multiplicity
_atom_site_calc_flag
_atom_site_refinement_flags
Au1 Au 0.61793(3) 0.41989(3) 0.09525(2) 0.01499(10) Uani 1 1 d .
Au2 Au 0.99477(3) 0.46813(3) 0.08277(2) 0.01188(9) Uani 1 1 d .
Au3 Au 0.86210(3) 0.37477(3) 0.01762(2) 0.01340(9) Uani 1 1 d .
Au4 Au 0.80287(3) 0.56184(3) 0.03141(2) 0.01300(9) Uani 1 1 d .
C1 C 0.5585(9) 0.2340(8) 0.2907(6) 0.018(2) Uani 1 1 d .
C2 C 0.4791(9) 0.1959(8) 0.2694(6) 0.019(2) Uani 1 1 d .
C3 C 0.4482(10) 0.0934(9) 0.3113(7) 0.027(3) Uani 1 1 d .
C4 C 0.4989(10) 0.0333(8) 0.3720(8) 0.026(3) Uani 1 1 d .
C5 C 0.5783(11) 0.0702(9) 0.3953(8) 0.033(3) Uani 1 1 d .
C6 C 0.6088(10) 0.1717(9) 0.3550(7) 0.026(3) Uani 1 1 d .
C7 C 0.4960(8) 0.4440(8) 0.2993(6) 0.016(2) Uani 1 1 d .
C8 C 0.4940(10) 0.4351(11) 0.3841(7) 0.031(3) Uani 1 1 d .
C9 C 0.4123(11) 0.4904(10) 0.4311(8) 0.034(3) Uani 1 1 d .
C10 C 0.3358(11) 0.5536(9) 0.3928(9) 0.038(3) Uani 1 1 d .
C11 C 0.3383(12) 0.5605(11) 0.3087(10) 0.045(4) Uani 1 1 d .
C12 C 0.4176(10) 0.5081(9) 0.2614(7) 0.027(3) Uani 1 1 d .
C13 C 0.7206(8) 0.3729(8) 0.2617(6) 0.017(2) Uani 1 1 d .
C14 C 0.8153(9) 0.3793(8) 0.2598(6) 0.016(2) Uani 1 1 d .
C15 C 0.9688(8) 0.4832(7) 0.2930(7) 0.016(2) Uani 1 1 d .
C16 C 1.0270(10) 0.5710(9) 0.2541(8) 0.027(3) Uani 1 1 d .
C17 C 1.0367(12) 0.6356(10) 0.3002(8) 0.038(3) Uani 1 1 d .
C18 C 0.9833(11) 0.6149(10) 0.3865(8) 0.031(3) Uani 1 1 d .
C19 C 0.9217(11) 0.5270(9) 0.4277(7) 0.029(3) Uani 1 1 d .
C20 C 0.9141(10) 0.4616(9) 0.3804(7) 0.025(3) Uani 1 1 d .
C21 C 1.0245(9) 0.2767(8) 0.2657(6) 0.017(2) Uani 1 1 d .
C22 C 0.9748(10) 0.2044(8) 0.3414(7) 0.023(2) Uani 1 1 d .
C23 C 1.0293(12) 0.1096(9) 0.3672(8) 0.032(3) Uani 1 1 d .
C24 C 1.1308(12) 0.0882(9) 0.3193(8) 0.034(3) Uani 1 1 d .
C25 C 1.1814(11) 0.1591(11) 0.2443(8) 0.038(3) Uani 1 1 d .
C26 C 1.1253(10) 0.2548(9) 0.2163(7) 0.026(3) Uani 1 1 d .
C27 C 0.8650(9) 0.1753(8) -0.0761(6) 0.017(2) Uani 1 1 d .
C28 C 0.9269(10) 0.1028(9) -0.1146(7) 0.026(3) Uani 1 1 d .
C29 C 0.8922(11) 0.0801(9) -0.1795(8) 0.031(3) Uani 1 1 d .
C30 C 0.7981(11) 0.1257(10) -0.2003(8) 0.034(3) Uani 1 1 d .
C31 C 0.7351(10) 0.1964(8) -0.1596(7) 0.026(3) Uani 1 1 d .
C32 C 0.7702(9) 0.2223(8) -0.1003(7) 0.019(2) Uani 1 1 d .
C33 C 0.8522(8) 0.1070(8) 0.1091(6) 0.017(2) Uani 1 1 d .
C34 C 0.8710(10) 0.1168(9) 0.1845(7) 0.024(2) Uani 1 1 d .
C35 C 0.8350(11) 0.0435(10) 0.2601(8) 0.035(3) Uani 1 1 d .
C36 C 0.7816(12) -0.0406(10) 0.2626(8) 0.038(3) Uani 1 1 d .
C37 C 0.7614(11) -0.0484(9) 0.1890(8) 0.032(3) Uani 1 1 d .
C38 C 0.7970(9) 0.0243(8) 0.1126(7) 0.019(2) Uani 1 1 d .
C39 C 1.0455(8) 0.1948(7) -0.0127(6) 0.014(2) Uani 1 1 d .
C40 C 0.8591(9) 0.7883(7) 0.0248(7) 0.018(2) Uani 1 1 d .
C41 C 0.6761(9) 0.7165(8) 0.1642(6) 0.017(2) Uani 1 1 d .
C42 C 0.5744(9) 0.7614(9) 0.1897(7) 0.025(3) Uani 1 1 d .
C43 C 0.5302(10) 0.7584(9) 0.2750(7) 0.026(3) Uani 1 1 d .
C44 C 0.5886(10) 0.7103(9) 0.3353(7) 0.029(3) Uani 1 1 d .
C45 C 0.6909(11) 0.6659(10) 0.3086(8) 0.033(3) Uani 1 1 d .
C46 C 0.7336(11) 0.6669(9) 0.2243(7) 0.029(3) Uani 1 1 d .
C47 C 0.6471(8) 0.8001(8) -0.0101(6) 0.015(2) Uani 1 1 d .
C48 C 0.5634(9) 0.7524(9) -0.0204(7) 0.022(2) Uani 1 1 d .
C49 C 0.4890(9) 0.8111(9) -0.0645(7) 0.025(3) Uani 1 1 d .
C50 C 0.4976(9) 0.9168(9) -0.0984(7) 0.024(2) Uani 1 1 d .
C51 C 0.5809(9) 0.9616(9) -0.0875(8) 0.026(2) Uani 1 1 d .
C52 C 0.6553(9) 0.9060(8) -0.0438(7) 0.020(2) Uani 1 1 d .
C53 C 0.2265(10) 0.1949(10) 0.4599(8) 0.032(3) Uani 1 1 d .
Cl1 Cl 0.6377(2) 0.4665(2) -0.05229(16) 0.0228(6) Uani 1 1 d .
Cl2 Cl 0.7324(3) 0.1702(2) 0.55021(18) 0.0283(6) Uani 1 1 d .
Cl3 Cl 0.1968(3) 0.3159(3) 0.3922(2) 0.0481(9) Uani 1 1 d .
Cl4 Cl 0.3346(3) 0.2032(3) 0.5030(2) 0.0430(8) Uani 1 1 d .
Cl5 Cl 0.1083(3) 0.1492(3) 0.5421(2) 0.0422(8) Uani 1 1 d .
H2 H 0.4446 0.2384 0.2263 0.023 Uiso 1 1 calc R
H3 H 0.3923 0.0666 0.2971 0.033 Uiso 1 1 calc R
H4 H 0.4789 -0.0363 0.3991 0.032 Uiso 1 1 calc R
H5 H 0.6121 0.0269 0.4386 0.040 Uiso 1 1 calc R
H6 H 0.6631 0.1985 0.3708 0.032 Uiso 1 1 calc R
H8 H 0.5477 0.3917 0.4102 0.037 Uiso 1 1 calc R
H9 H 0.4100 0.4842 0.4894 0.041 Uiso 1 1 calc R
H10 H 0.2811 0.5925 0.4240 0.046 Uiso 1 1 calc R
H11 H 0.2836 0.6029 0.2832 0.054 Uiso 1 1 calc R
H12 H 0.4191 0.5152 0.2030 0.032 Uiso 1 1 calc R
H16 H 1.0614 0.5876 0.1939 0.033 Uiso 1 1 calc R
H17 H 1.0802 0.6944 0.2725 0.046 Uiso 1 1 calc R
H18 H 0.9883 0.6604 0.4181 0.038 Uiso 1 1 calc R
H19 H 0.8853 0.5121 0.4875 0.035 Uiso 1 1 calc R
H20 H 0.8715 0.4021 0.4078 0.030 Uiso 1 1 calc R
H22 H 0.9041 0.2198 0.3751 0.027 Uiso 1 1 calc R
H23 H 0.9956 0.0593 0.4185 0.038 Uiso 1 1 calc R
H24 H 1.1677 0.0231 0.3379 0.041 Uiso 1 1 calc R
H25 H 1.2531 0.1439 0.2119 0.045 Uiso 1 1 calc R
H26 H 1.1575 0.3036 0.1634 0.031 Uiso 1 1 calc R
H28 H 0.9913 0.0691 -0.0978 0.032 Uiso 1 1 calc R
H29 H 0.9350 0.0327 -0.2085 0.038 Uiso 1 1 calc R
H30 H 0.7747 0.1092 -0.2434 0.041 Uiso 1 1 calc R
H31 H 0.6678 0.2263 -0.1734 0.032 Uiso 1 1 calc R
H32 H 0.7293 0.2736 -0.0748 0.023 Uiso 1 1 calc R
H34 H 0.9084 0.1739 0.1826 0.028 Uiso 1 1 calc R
H35 H 0.8463 0.0498 0.3118 0.042 Uiso 1 1 calc R
H36 H 0.7591 -0.0929 0.3156 0.046 Uiso 1 1 calc R
H37 H 0.7223 -0.1047 0.1914 0.038 Uiso 1 1 calc R
H38 H 0.7838 0.0182 0.0615 0.023 Uiso 1 1 calc R
H42 H 0.5336 0.7951 0.1483 0.030 Uiso 1 1 calc R
H43 H 0.4590 0.7898 0.2923 0.031 Uiso 1 1 calc R
H44 H 0.5587 0.7078 0.3943 0.035 Uiso 1 1 calc R
H45 H 0.7329 0.6339 0.3494 0.040 Uiso 1 1 calc R
H46 H 0.8034 0.6330 0.2074 0.035 Uiso 1 1 calc R
H48 H 0.5574 0.6798 0.0027 0.027 Uiso 1 1 calc R
H49 H 0.4314 0.7788 -0.0717 0.030 Uiso 1 1 calc R
H50 H 0.4464 0.9575 -0.1288 0.028 Uiso 1 1 calc R
H51 H 0.5873 1.0342 -0.1113 0.031 Uiso 1 1 calc R
H52 H 0.7121 0.9394 -0.0365 0.023 Uiso 1 1 calc R
H53 H 0.2505 0.1451 0.4244 0.039 Uiso 1 1 calc R
O1 O 0.7662(8) 0.0950(7) 0.5029(6) 0.039(2) Uani 1 1 d .
O2 O 0.6928(7) 0.1194(7) 0.6394(5) 0.035(2) Uani 1 1 d .
O3 O 0.6465(11) 0.2377(9) 0.5204(7) 0.075(4) Uani 1 1 d .
O4 O 0.8196(10) 0.2314(9) 0.5387(8) 0.072(4) Uani 1 1 d .
P1 P 0.5950(2) 0.3678(2) 0.23899(16) 0.0146(5) Uani 1 1 d .
P2 P 0.9569(2) 0.40263(19) 0.22905(16) 0.0132(5) Uani 1 1 d .
P3 P 0.9014(2) 0.2080(2) 0.00948(17) 0.0150(5) Uani 1 1 d .
P4 P 0.7381(2) 0.7199(2) 0.05217(17) 0.0151(5) Uani 1 1 d .

loop_
_atom_site_aniso_label
_atom_site_aniso_U_11
_atom_site_aniso_U_22
_atom_site_aniso_U_33
_atom_site_aniso_U_23
_atom_site_aniso_U_13
_atom_site_aniso_U_12
Au1 0.0150(2) 0.01535(19) 0.01280(19) -0.00171(15) -0.00101(15) -0.00559(15)
Au2 0.01314(19) 0.01174(18) 0.00887(17) -0.00141(13) 0.00005(14) -0.00401(14)
Au3 0.01408(19) 0.01060(18) 0.01464(19) -0.00372(14) -0.00024(14) -0.00478(14)
Au4 0.01265(19) 0.01078(18) 0.01415(19) -0.00349(14) -0.00020(14) -0.00286(14)
C1 0.017(5) 0.016(5) 0.010(5) 0.002(4) 0.008(4) -0.005(4)
C2 0.025(6) 0.021(5) 0.012(5) -0.002(4) -0.005(4) -0.009(4)
C3 0.025(6) 0.032(7) 0.028(6) -0.010(5) -0.001(5) -0.019(5)
C4 0.027(6) 0.011(5) 0.037(7) -0.003(5) -0.006(5) -0.001(5)
C5 0.038(8) 0.022(6) 0.037(7) 0.001(5) -0.014(6) -0.004(5)
C6 0.024(6) 0.032(7) 0.021(6) -0.004(5) -0.004(5) -0.006(5)
C7 0.011(5) 0.024(5) 0.010(5) -0.002(4) 0.004(4) -0.007(4)
C8 0.025(7) 0.050(8) 0.020(6) -0.011(6) -0.004(5) -0.010(6)
C9 0.039(8) 0.032(7) 0.024(6) -0.012(6) 0.008(5) -0.007(6)
C10 0.042(8) 0.016(6) 0.041(8) -0.008(6) 0.016(6) -0.011(6)
C11 0.041(9) 0.034(8) 0.047(9) -0.001(7) -0.007(7) 0.006(6)
C12 0.033(7) 0.029(6) 0.011(5) -0.002(5) 0.000(5) -0.002(5)
C13 0.012(5) 0.024(6) 0.015(5) -0.004(4) -0.003(4) -0.003(4)
C14 0.021(6) 0.014(5) 0.010(5) -0.002(4) -0.001(4) -0.002(4)
C15 0.016(5) 0.011(5) 0.022(5) -0.010(4) 0.000(4) 0.000(4)
C16 0.029(7) 0.030(6) 0.023(6) -0.007(5) -0.002(5) -0.009(5)
C17 0.052(9) 0.033(7) 0.033(7) -0.011(6) -0.008(6) -0.020(6)
C18 0.037(8) 0.035(7) 0.028(7) -0.018(6) -0.007(5) -0.001(6)
C19 0.039(7) 0.034(7) 0.016(6) -0.013(5) 0.000(5) -0.010(6)
C20 0.034(7) 0.024(6) 0.016(5) -0.003(5) -0.004(5) -0.010(5)
C21 0.021(6) 0.017(5) 0.016(5) -0.007(4) -0.009(4) 0.007(4)
C22 0.024(6) 0.022(6) 0.021(6) -0.007(5) -0.004(5) -0.005(5)
C23 0.057(9) 0.012(5) 0.027(6) 0.002(5) -0.016(6) -0.004(6)
C24 0.060(10) 0.016(6) 0.033(7) -0.009(5) -0.027(7) 0.012(6)
C25 0.033(8) 0.053(9) 0.028(7) -0.021(6) -0.014(6) 0.030(7)
C26 0.040(7) 0.021(6) 0.018(6) -0.005(5) -0.013(5) 0.009(5)
C27 0.016(5) 0.019(5) 0.017(5) -0.005(4) -0.001(4) -0.007(4)
C28 0.029(7) 0.025(6) 0.027(6) -0.015(5) -0.008(5) 0.007(5)
C29 0.043(8) 0.021(6) 0.031(7) -0.014(5) -0.002(6) -0.007(5)
C30 0.042(8) 0.040(7) 0.024(6) 0.002(5) -0.017(6) -0.026(6)
C31 0.033(7) 0.017(6) 0.028(6) 0.009(5) -0.017(5) -0.013(5)
C32 0.020(6) 0.010(5) 0.019(5) 0.004(4) -0.002(4) 0.001(4)
C33 0.012(5) 0.025(6) 0.010(5) -0.004(4) 0.000(4) 0.001(4)
C34 0.034(7) 0.022(6) 0.019(6) -0.006(5) -0.007(5) -0.011(5)
C35 0.042(8) 0.041(8) 0.023(6) -0.005(6) -0.004(5) -0.021(6)
C36 0.048(9) 0.031(7) 0.025(7) 0.007(5) -0.001(6) -0.020(6)
C37 0.045(8) 0.018(6) 0.032(7) -0.007(5) -0.002(6) -0.021(5)
C38 0.021(6) 0.014(5) 0.021(5) -0.005(4) -0.001(4) -0.008(4)
C39 0.015(5) 0.009(5) 0.013(5) -0.001(4) 0.001(4) 0.002(4)
C40 0.026(6) 0.007(5) 0.020(5) 0.000(4) -0.006(4) -0.005(4)
C41 0.022(6) 0.019(5) 0.014(5) -0.008(4) -0.001(4) -0.012(4)
C42 0.021(6) 0.038(7) 0.012(5) -0.006(5) 0.002(4) -0.004(5)
C43 0.019(6) 0.026(6) 0.025(6) -0.007(5) 0.008(5) -0.002(5)
C44 0.033(7) 0.032(7) 0.018(6) -0.005(5) 0.006(5) -0.016(5)
C45 0.031(7) 0.035(7) 0.023(6) -0.003(5) -0.003(5) 0.012(6)
C46 0.032(7) 0.028(6) 0.025(6) -0.006(5) -0.010(5) 0.006(5)
C47 0.007(5) 0.021(5) 0.014(5) -0.004(4) 0.000(4) 0.003(4)
C48 0.016(5) 0.031(6) 0.019(5) -0.010(5) 0.003(4) -0.014(5)
C49 0.020(6) 0.039(7) 0.021(6) -0.011(5) -0.005(5) -0.010(5)
C50 0.019(6) 0.030(6) 0.017(5) -0.002(5) -0.004(4) 0.002(5)
C51 0.018(6) 0.024(6) 0.036(7) -0.009(5) -0.005(5) -0.004(5)
C52 0.018(6) 0.017(5) 0.021(6) -0.002(4) -0.005(4) -0.002(4)
C53 0.032(7) 0.038(7) 0.022(6) -0.002(5) -0.005(5) -0.012(6)
Cl1 0.0234(14) 0.0311(15) 0.0135(12) -0.0044(11) -0.0052(10) -0.0033(11)
Cl2 0.0356(17) 0.0230(14) 0.0219(14) -0.0054(11) -0.0008(12) -0.0031(12)
Cl3 0.062(3) 0.043(2) 0.041(2) -0.0022(16) -0.0226(18) -0.0097(18)
Cl4 0.041(2) 0.046(2) 0.0389(19) -0.0019(16) -0.0130(15) -0.0124(16)
Cl5 0.043(2) 0.0437(19) 0.0377(19) -0.0122(15) -0.0002(15) -0.0151(16)
O1 0.044(6) 0.043(5) 0.033(5) -0.020(4) -0.003(4) -0.003(4)
O2 0.037(5) 0.036(5) 0.027(5) -0.009(4) 0.000(4) 0.000(4)
O3 0.113(11) 0.070(8) 0.045(7) -0.027(6) -0.044(7) 0.058(8)
O4 0.068(8) 0.078(8) 0.069(8) -0.047(7) 0.030(6) -0.036(7)
P1 0.0136(13) 0.0148(13) 0.0123(12) 0.0004(10) -0.0005(10) -0.0061(10)
P2 0.0141(13) 0.0135(12) 0.0106(12) -0.0023(10) -0.0009(10) -0.0037(10)
P3 0.0139(13) 0.0133(12) 0.0184(13) -0.0052(10) -0.0025(10) -0.0044(10)
P4 0.0143(13) 0.0128(12) 0.0179(13) -0.0036(10) -0.0023(10) -0.0049(10)

loop_
_atom_type_symbol
_atom_type_description
_atom_type_scat_dispersion_real
_atom_type_scat_dispersion_imag
_atom_type_scat_source
C C 0.0033 0.0016 'International Tables Vol C Tables 4.2.6.8 and 6.1.1.4'
H H 0.0000 0.0000 'International Tables Vol C Tables 4.2.6.8 and 6.1.1.4'
O O 0.0106 0.0060 'International Tables Vol C Tables 4.2.6.8 and 6.1.1.4'
P P 0.1023 0.0942 'International Tables Vol C Tables 4.2.6.8 and 6.1.1.4'
Cl Cl 0.1484 0.1585 'International Tables Vol C Tables 4.2.6.8 and 6.1.1.4'
Au Au -2.0133 8.8022 'International Tables Vol C Tables 4.2.6.8 and 6.1.1.4'

loop_
_geom_angle_atom_site_label_1
_geom_angle_atom_site_label_2
_geom_angle_atom_site_label_3
_geom_angle
_geom_angle_site_symmetry_1
_geom_angle_site_symmetry_3
Au2 Au2 Au3 61.275(16) 2_765 .
Au2 Au2 Au3 63.274(16) 2_765 2_765
Au2 Au2 Au4 61.886(16) 2_765 .
Au2 Au2 Au4 62.487(17) 2_765 2_765
Au2 Au3 Au1 109.853(16) . .
Au2 Au3 Au1 122.060(17) 2_765 .
Au2 Au3 Au2 55.451(15) 2_765 .
Au2 Au4 Au1 112.874(17) . .
Au2 Au4 Au1 124.594(17) 2_765 .
Au2 Au4 Au2 55.627(16) 2_765 .
Au3 Au2 Au3 124.549(15) 2_765 .
Au3 Au2 Au4 55.938(13) 2_765 2_765
Au3 Au2 Au4 97.959(17) 2_765 .
Au3 Au4 Au1 65.776(15) . .
Au3 Au4 Au2 61.834(14) . 2_765
Au3 Au4 Au2 62.893(14) . .
Au4 Au1 Au3 51.535(13) . .
Au4 Au2 Au3 55.215(14) . .
Au4 Au2 Au3 97.118(16) 2_765 .
Au4 Au2 Au4 124.373(16) 2_765 .
Au4 Au3 Au1 62.689(14) . .
Au4 Au3 Au2 61.891(14) . .
Au4 Au3 Au2 62.228(14) . 2_765
C1 C2 C3 120.0(10) . .
C1 P1 Au1 114.9(3) . .
C2 C1 C6 120.1(10) . .
C2 C1 P1 119.8(8) . .
C3 C4 C5 121.9(11) . .
C4 C3 C2 119.3(10) . .
C4 C5 C6 119.3(11) . .
C5 C6 C1 119.4(11) . .
C6 C1 P1 120.0(9) . .
C7 C8 C9 119.6(12) . .
C7 P1 Au1 116.0(3) . .
C7 P1 C1 106.3(5) . .
C8 C7 C12 119.9(10) . .
C8 C7 P1 120.7(9) . .
C9 C10 C11 119.7(12) . .
C10 C9 C8 119.8(12) . .
C11 C12 C7 119.4(11) . .
C12 C11 C10 121.5(13) . .
C12 C7 P1 119.3(8) . .
C13 C14 P2 165.6(9) . .
C13 P1 Au1 109.0(3) . .
C13 P1 C1 104.0(5) . .
C13 P1 C7 105.8(5) . .
C14 C13 P1 166.8(9) . .
C14 P2 Au2 103.8(3) . .
C14 P2 C15 104.1(5) . .
C14 P2 C21 104.7(5) . .
C15 C16 C17 121.5(11) . .
C15 P2 Au2 119.2(3) . .
C15 P2 C21 109.2(5) . .
C16 C15 C20 119.1(10) . .
C16 C15 P2 119.6(8) . .
C17 C18 C19 120.1(11) . .
C18 C17 C16 119.8(12) . .
C19 C20 C15 120.0(10) . .
C20 C15 P2 121.2(8) . .
C20 C19 C18 119.4(11) . .
C21 C26 C25 119.4(11) . .
C21 P2 Au2 114.0(3) . .
C22 C21 P2 121.2(8) . .
C23 C22 C21 119.3(11) . .
C23 C24 C25 121.2(11) . .
C24 C23 C22 120.2(11) . .
C24 C25 C26 119.0(12) . .
C26 C21 C22 120.8(10) . .
C26 C21 P2 118.1(8) . .
C27 C28 C29 118.5(11) . .
C27 P3 Au3 117.6(4) . .
C27 P3 C33 107.3(5) . .
C28 C27 C32 120.0(10) . .
C28 C27 P3 121.8(8) . .
C29 C30 C31 121.0(11) . .
C30 C29 C28 120.0(11) . .
C31 C32 C27 121.0(11) . .
C32 C27 P3 118.2(8) . .
C32 C31 C30 119.4(11) . .
C33 P3 Au3 115.9(3) . .
C34 C33 P3 117.2(8) . .
C34 C35 C36 120.4(11) . .
C35 C34 C33 119.0(10) . .
C37 C36 C35 120.2(11) . .
C37 C38 C33 120.1(10) . .
C38 C33 C34 120.1(10) . .
C38 C33 P3 122.7(8) . .
C38 C37 C36 120.1(11) . .
C39 C40 P4 160.5(9) 2_765 .
C39 P3 Au3 103.7(3) . .
C39 P3 C27 105.9(5) . .
C39 P3 C33 105.2(5) . .
C40 C39 P3 162.3(9) 2_765 .
C40 P4 Au4 104.0(4) . .
C40 P4 C41 103.6(5) . .
C40 P4 C47 107.0(5) . .
C41 C42 C43 120.5(11) . .
C41 P4 Au4 114.3(4) . .
C42 C41 C46 119.4(10) . .
C42 C41 P4 121.9(8) . .
C44 C43 C42 120.2(11) . .
C45 C44 C43 118.6(11) . .
C45 C46 C41 120.1(11) . .
C46 C41 P4 118.6(9) . .
C46 C45 C44 121.1(12) . .
C47 P4 Au4 119.4(3) . .
C47 P4 C41 107.0(5) . .
C48 C47 P4 117.4(8) . .
C48 C49 C50 120.4(10) . .
C49 C48 C47 119.5(10) . .
C51 C50 C49 118.9(10) . .
C51 C52 C47 119.0(10) . .
C52 C47 C48 120.0(10) . .
C52 C47 P4 122.6(8) . .
C52 C51 C50 122.3(11) . .
Cl1 Au1 Au3 74.92(7) . .
Cl1 Au1 Au4 78.68(7) . .
Cl3 C53 Cl5 110.7(7) . .
Cl4 C53 Cl3 109.9(7) . .
Cl4 C53 Cl5 111.0(7) . .
O2 Cl2 O1 109.6(5) . .
O2 Cl2 O3 109.2(6) . .
O3 Cl2 O1 109.8(6) . .
O4 Cl2 O1 111.7(6) . .
O4 Cl2 O2 109.2(7) . .
O4 Cl2 O3 107.3(8) . .
P1 Au1 Au3 105.71(7) . .
P1 Au1 Au4 103.83(7) . .
P1 Au1 Cl1 177.26(10) . .
P2 Au2 Au2 170.11(7) . 2_765
P2 Au2 Au3 109.47(7) . .
P2 Au2 Au3 125.86(7) . 2_765
P2 Au2 Au4 110.60(7) . .
P2 Au2 Au4 124.61(7) . 2_765
P3 Au3 Au1 113.33(7) . .
P3 Au3 Au2 120.95(7) . .
P3 Au3 Au2 121.50(7) . 2_765
P3 Au3 Au4 176.02(7) . .
P4 Au4 Au1 109.75(7) . .
P4 Au4 Au2 118.96(7) . .
P4 Au4 Au2 122.95(7) . 2_765
P4 Au4 Au3 175.21(7) . .

loop_
_geom_bond_atom_site_label_1
_geom_bond_atom_site_label_2
_geom_bond_distance
_geom_bond_site_symmetry_2
Au1 Cl1 2.313(2) .
Au1 P1 2.245(3) .
Au2 Au2 2.6192(7) 2_765
Au2 Au3 2.7887(5) 2_765
Au2 Au4 2.7989(6) 2_765
Au2 P2 2.276(2) .
Au3 Au1 3.0522(6) .
Au3 Au2 2.7887(5) 2_765
Au3 Au2 2.8403(5) .
Au3 Au4 2.6205(6) .
Au3 P3 2.297(3) .
Au4 Au1 2.9738(6) .
Au4 Au2 2.7989(5) 2_765
Au4 Au2 2.8144(6) .
Au4 P4 2.294(3) .
C1 C2 1.362(14) .
C1 C6 1.404(15) .
C2 C3 1.407(15) .
C3 C4 1.355(16) .
C4 C5 1.373(17) .
C6 C5 1.391(16) .
C7 C12 1.390(15) .
C7 C8 1.388(15) .
C8 C9 1.400(17) .
C10 C11 1.38(2) .
C10 C9 1.371(19) .
C12 C11 1.364(18) .
C14 C13 1.201(14) .
C15 C16 1.370(15) .
C15 C20 1.395(14) .
C16 C17 1.376(16) .
C18 C17 1.375(17) .
C18 C19 1.396(17) .
C20 C19 1.392(15) .
C21 C22 1.389(15) .
C21 C26 1.362(16) .
C22 C23 1.384(16) .
C23 C24 1.357(19) .
C25 C24 1.375(19) .
C26 C25 1.410(16) .
C27 C28 1.382(15) .
C28 C29 1.409(16) .
C30 C29 1.350(18) .
C30 C31 1.387(18) .
C32 C27 1.385(14) .
C32 C31 1.350(15) .
C33 C34 1.400(14) .
C33 C38 1.379(14) .
C34 C35 1.355(15) .
C35 C36 1.388(17) .
C37 C36 1.370(17) .
C38 C37 1.358(15) .
C39 C40 1.204(14) 2_765
C40 C39 1.204(14) 2_765
C41 C42 1.360(15) .
C41 C46 1.366(15) .
C42 C43 1.376(15) .
C44 C43 1.373(17) .
C44 C45 1.367(17) .
C46 C45 1.365(16) .
C47 C48 1.386(14) .
C47 C52 1.384(14) .
C48 C49 1.379(16) .
C50 C49 1.382(16) .
C51 C50 1.362(15) .
C52 C51 1.362(15) .
Cl2 O1 1.435(9) .
Cl2 O2 1.418(9) .
Cl2 O3 1.426(10) .
Cl2 O4 1.402(12) .
Cl3 C53 1.753(13) .
Cl4 C53 1.746(13) .
Cl5 C53 1.756(12) .
P1 C1 1.819(10) .
P1 C13 1.746(10) .
P1 C7 1.805(11) .
P2 C14 1.758(11) .
P2 C15 1.801(10) .
P2 C21 1.819(10) .
P3 C27 1.816(10) .
P3 C33 1.819(10) .
P3 C39 1.748(10) .
P4 C40 1.768(11) .
P4 C41 1.815(10) .
P4 C47 1.803(10) .
